data_4083023
loop_
_publ_author_name
'Rit, Arnab'
'Spaniol, Thomas P.'
'Maron, Laurent'
'Okuda, Jun'

_publ_section_title
;
 Mixed Alkyl Hydrido Complexes of Zinc: Synthesis, Structure, and
 Reactivity
;
_journal_issue 8
_journal_name_full Organometallics
_journal_page_first 2039
_journal_paper_doi 10.1021/om500190c
_journal_volume 33
_journal_year 2014
_chemical_formula_moiety 'C46 H60 N4 Zn2'
_chemical_formula_sum 'C46 H60 N4 Zn2'
_chemical_formula_weight 799.72
_chemical_name_systematic
;
 ?
;
_space_group_IT_number 86
_symmetry_cell_setting tetragonal
_symmetry_space_group_name_Hall '-P 4bc'
_symmetry_space_group_name_H-M 'P 42/n :2'
_atom_sites_solution_hydrogens geom
_atom_sites_solution_primary direct
_atom_sites_solution_secondary difmap
_audit_creation_method SHELXL-97
_cell_angle_alpha 90.00
_cell_angle_beta 90.00
_cell_angle_gamma 90.00
_cell_formula_units_Z 8
_cell_length_a 24.9574(15)
_cell_length_b 24.9574(15)
_cell_length_c 13.8473(9)
_cell_measurement_reflns_used 5722
_cell_measurement_temperature 100(2)
_cell_measurement_theta_max 20.62
_cell_measurement_theta_min 2.20
_cell_volume 8625.1(9)
_computing_cell_refinement 'Bruker SAINT'
_computing_data_collection 'Bruker APEX'
_computing_data_reduction 'Bruker SAINT'
_computing_molecular_graphics 'ORTEP-III (Farrugia, 1999)'
_computing_structure_refinement 'SHELXL-97 (Sheldrick, 1997)'
_computing_structure_solution 'SIR-92 (Altomare 1992)'
_diffrn_ambient_temperature 100(2)
_diffrn_measured_fraction_theta_full 0.996
_diffrn_measured_fraction_theta_max 0.996
_diffrn_measurement_device_type 'Bruker APEX-I CCD'
_diffrn_measurement_method '\w scans'
_diffrn_radiation_monochromator 'multilayer optics'
_diffrn_radiation_source microsource
_diffrn_radiation_type MoK\a
_diffrn_radiation_wavelength 0.71073
_diffrn_reflns_av_R_equivalents 0.1102
_diffrn_reflns_av_sigmaI/netI 0.0488
_diffrn_reflns_limit_h_max 31
_diffrn_reflns_limit_h_min -31
_diffrn_reflns_limit_k_max 31
_diffrn_reflns_limit_k_min -31
_diffrn_reflns_limit_l_max 17
_diffrn_reflns_limit_l_min -17
_diffrn_reflns_number 103158
_diffrn_reflns_theta_full 26.46
_diffrn_reflns_theta_max 26.46
_diffrn_reflns_theta_min 1.68
_exptl_absorpt_coefficient_mu 1.147
_exptl_absorpt_correction_T_max 0.9138
_exptl_absorpt_correction_T_min 0.7395
_exptl_absorpt_correction_type multi-scan
_exptl_absorpt_process_details 'Sadabs Bruker'
_exptl_crystal_colour colourless
_exptl_crystal_density_diffrn 1.232
_exptl_crystal_density_method 'not measured'
_exptl_crystal_description prism
_exptl_crystal_F_000 3392
_exptl_crystal_size_max 0.28
_exptl_crystal_size_mid 0.12
_exptl_crystal_size_min 0.08
_refine_diff_density_max 0.455
_refine_diff_density_min -0.331
_refine_diff_density_rms 0.065
_refine_ls_extinction_method none
_refine_ls_goodness_of_fit_ref 1.094
_refine_ls_hydrogen_treatment mixed
_refine_ls_matrix_type full
_refine_ls_number_parameters 477
_refine_ls_number_reflns 8876
_refine_ls_number_restraints 0
_refine_ls_restrained_S_all 1.094
_refine_ls_R_factor_all 0.0672
_refine_ls_R_factor_gt 0.0444
_refine_ls_shift/su_max 0.002
_refine_ls_shift/su_mean 0.000
_refine_ls_structure_factor_coef Fsqd
_refine_ls_weighting_details 'calc w=1/[\s^2^(Fo^2^)+(0.0298P)^2^+6.5752P] where P=(Fo^2^+2Fc^2^)/3'
_refine_ls_weighting_scheme calc
_refine_ls_wR_factor_gt 0.0903
_refine_ls_wR_factor_ref 0.0996
_reflns_number_gt 6764
_reflns_number_total 8876
_reflns_threshold_expression >2sigma(I)
_cod_data_source_file om500190c_si_002.cif
_cod_data_source_block 4b
_cod_depositor_comments 'Adding full bibliography for 4083022--4083025.cif.'
_cod_original_sg_symbol_Hall '-P 4BC'
_cod_original_sg_symbol_H-M 'P 42/N'
_cod_database_code 4083023

loop_
_symmetry_equiv_pos_as_xyz
'x, y, z'
'-x+1/2, -y+1/2, z'
'-y, x+1/2, z+1/2'
'y+1/2, -x, z+1/2'
'-x, -y, -z'
'x-1/2, y-1/2, -z'
'y, -x-1/2, -z-1/2'
'-y-1/2, x, -z-1/2'

loop_
_atom_site_label
_atom_site_type_symbol
_atom_site_fract_x
_atom_site_fract_y
_atom_site_fract_z
_atom_site_U_iso_or_equiv
_atom_site_adp_type
_atom_site_occupancy
_atom_site_symmetry_multiplicity
_atom_site_calc_flag
_atom_site_refinement_flags
Zn1 Zn 0.753470(13) -0.020181(13) -0.07587(2) 0.02415(9) Uani 1 1 d .
Zn2 Zn 0.796215(13) 0.041586(13) 0.04429(2) 0.02159(9) Uani 1 1 d .
H1 H 0.8178(10) -0.0138(10) -0.0314(18) 0.018(7) Uiso 1 1 d .
H2 H 0.7301(10) 0.0321(10) -0.0010(18) 0.018(7) Uiso 1 1 d .
N1 N 0.73248(10) -0.13517(10) 0.01591(19) 0.0324(6) Uani 1 1 d .
N2 N 0.66103(10) -0.09162(10) -0.0155(2) 0.0350(6) Uani 1 1 d .
N3 N 0.78608(9) 0.15659(9) -0.03306(16) 0.0211(5) Uani 1 1 d .
N4 N 0.86661(9) 0.13141(9) -0.05372(16) 0.0213(5) Uani 1 1 d .
C1 C 0.71532(12) -0.08749(12) -0.0193(2) 0.0273(7) Uani 1 1 d .
C2 C 0.68980(14) -0.16821(14) 0.0404(3) 0.0547(11) Uani 1 1 d .
H2A H 0.6919 -0.2033 0.0666 0.066 Uiso 1 1 calc R
C3 C 0.64526(15) -0.14086(15) 0.0200(3) 0.0587(12) Uani 1 1 d .
H3 H 0.6095 -0.1530 0.0283 0.070 Uiso 1 1 calc R
C4 C 0.78762(12) -0.15156(12) 0.0278(2) 0.0292(7) Uani 1 1 d .
C5 C 0.81205(14) -0.14339(13) 0.1164(2) 0.0362(8) Uani 1 1 d .
C6 C 0.86369(15) -0.16209(14) 0.1281(3) 0.0454(9) Uani 1 1 d .
H6 H 0.8810 -0.1571 0.1885 0.054 Uiso 1 1 calc R
C7 C 0.89096(14) -0.18771(14) 0.0550(3) 0.0462(10) Uani 1 1 d .
C8 C 0.86543(15) -0.19390(14) -0.0327(3) 0.0464(9) Uani 1 1 d .
H8 H 0.8841 -0.2109 -0.0840 0.056 Uiso 1 1 calc R
C9 C 0.81319(14) -0.17617(13) -0.0487(2) 0.0370(8) Uani 1 1 d .
C10 C 0.78375(17) -0.11428(16) 0.1972(3) 0.0595(11) Uani 1 1 d .
H10A H 0.7728 -0.0787 0.1749 0.089 Uiso 1 1 calc R
H10B H 0.8080 -0.1106 0.2524 0.089 Uiso 1 1 calc R
H10C H 0.7520 -0.1347 0.2167 0.089 Uiso 1 1 calc R
C11 C 0.94711(15) -0.20893(18) 0.0701(4) 0.0773(16) Uani 1 1 d .
H11A H 0.9454 -0.2431 0.1050 0.116 Uiso 1 1 calc R
H11B H 0.9679 -0.1830 0.1078 0.116 Uiso 1 1 calc R
H11C H 0.9643 -0.2145 0.0073 0.116 Uiso 1 1 calc R
C12 C 0.78644(18) -0.18346(17) -0.1444(3) 0.0637(12) Uani 1 1 d .
H12A H 0.7506 -0.1986 -0.1348 0.095 Uiso 1 1 calc R
H12B H 0.8078 -0.2079 -0.1844 0.095 Uiso 1 1 calc R
H12C H 0.7834 -0.1487 -0.1769 0.095 Uiso 1 1 calc R
C13 C 0.62468(12) -0.04977(12) -0.0442(2) 0.0319(7) Uani 1 1 d .
C14 C 0.60872(12) -0.01244(13) 0.0243(2) 0.0326(7) Uani 1 1 d .
C15 C 0.57265(12) 0.02670(13) -0.0047(2) 0.0347(7) Uani 1 1 d .
H15 H 0.5611 0.0526 0.0410 0.042 Uiso 1 1 calc R
C16 C 0.55300(12) 0.02923(13) -0.0978(2) 0.0337(8) Uani 1 1 d .
C17 C 0.57040(13) -0.00849(13) -0.1642(3) 0.0387(8) Uani 1 1 d .
H17 H 0.5576 -0.0067 -0.2287 0.046 Uiso 1 1 calc R
C18 C 0.60612(13) -0.04888(14) -0.1389(3) 0.0373(8) Uani 1 1 d .
C19 C 0.63074(13) -0.01356(16) 0.1253(2) 0.0446(9) Uani 1 1 d .
H19A H 0.6114 0.0125 0.1653 0.067 Uiso 1 1 calc R
H19B H 0.6689 -0.0044 0.1240 0.067 Uiso 1 1 calc R
H19C H 0.6262 -0.0495 0.1526 0.067 Uiso 1 1 calc R
C20 C 0.51377(13) 0.07256(14) -0.1269(3) 0.0455(9) Uani 1 1 d .
H20A H 0.5325 0.1001 -0.1643 0.068 Uiso 1 1 calc R
H20B H 0.4982 0.0888 -0.0689 0.068 Uiso 1 1 calc R
H20C H 0.4852 0.0569 -0.1664 0.068 Uiso 1 1 calc R
C21 C 0.62533(16) -0.08945(16) -0.2121(3) 0.0580(11) Uani 1 1 d .
H21A H 0.6045 -0.0857 -0.2717 0.087 Uiso 1 1 calc R
H21B H 0.6206 -0.1257 -0.1861 0.087 Uiso 1 1 calc R
H21C H 0.6633 -0.0833 -0.2260 0.087 Uiso 1 1 calc R
C22 C 0.74943(13) -0.00838(14) -0.2192(2) 0.0380(8) Uani 1 1 d .
H22A H 0.7112 -0.0091 -0.2385 0.046 Uiso 1 1 calc R
H22B H 0.7632 0.0280 -0.2333 0.046 Uiso 1 1 calc R
C23 C 0.77956(18) -0.04787(14) -0.2820(3) 0.0568(11) Uani 1 1 d .
H23A H 0.8172 -0.0490 -0.2620 0.085 Uiso 1 1 calc R
H23B H 0.7773 -0.0366 -0.3497 0.085 Uiso 1 1 calc R
H23C H 0.7636 -0.0836 -0.2750 0.085 Uiso 1 1 calc R
C24 C 0.81839(11) 0.11315(11) -0.02173(18) 0.0190(6) Uani 1 1 d .
C25 C 0.81367(12) 0.20016(12) -0.0691(2) 0.0290(7) Uani 1 1 d .
H25 H 0.7994 0.2347 -0.0819 0.035 Uiso 1 1 calc R
C26 C 0.86417(12) 0.18446(11) -0.0826(2) 0.0286(7) Uani 1 1 d .
H26 H 0.8928 0.2055 -0.1072 0.034 Uiso 1 1 calc R
C27 C 0.72997(11) 0.15988(10) -0.0075(2) 0.0197(6) Uani 1 1 d .
C28 C 0.71664(11) 0.17463(11) 0.0859(2) 0.0215(6) Uani 1 1 d .
C29 C 0.66279(11) 0.18287(11) 0.1068(2) 0.0232(6) Uani 1 1 d .
H29 H 0.6528 0.1929 0.1705 0.028 Uiso 1 1 calc R
C30 C 0.62321(11) 0.17692(11) 0.0372(2) 0.0251(6) Uani 1 1 d .
C31 C 0.63846(11) 0.16060(11) -0.0548(2) 0.0243(6) Uani 1 1 d .
H31 H 0.6117 0.1555 -0.1026 0.029 Uiso 1 1 calc R
C32 C 0.69161(11) 0.15153(11) -0.0788(2) 0.0219(6) Uani 1 1 d .
C33 C 0.75966(12) 0.18183(12) 0.1616(2) 0.0281(7) Uani 1 1 d .
H33A H 0.7791 0.1480 0.1702 0.042 Uiso 1 1 calc R
H33B H 0.7431 0.1924 0.2229 0.042 Uiso 1 1 calc R
H33C H 0.7847 0.2098 0.1407 0.042 Uiso 1 1 calc R
C34 C 0.56528(12) 0.18834(13) 0.0601(2) 0.0340(8) Uani 1 1 d .
H34A H 0.5472 0.1549 0.0780 0.051 Uiso 1 1 calc R
H34B H 0.5478 0.2038 0.0033 0.051 Uiso 1 1 calc R
H34C H 0.5632 0.2137 0.1140 0.051 Uiso 1 1 calc R
C35 C 0.70667(13) 0.13190(13) -0.1778(2) 0.0320(7) Uani 1 1 d .
H35A H 0.7363 0.1536 -0.2031 0.048 Uiso 1 1 calc R
H35B H 0.6757 0.1350 -0.2210 0.048 Uiso 1 1 calc R
H35C H 0.7179 0.0943 -0.1740 0.048 Uiso 1 1 calc R
C36 C 0.91667(11) 0.10272(11) -0.05379(19) 0.0206(6) Uani 1 1 d .
C37 C 0.95150(12) 0.11025(12) 0.0235(2) 0.0267(7) Uani 1 1 d .
C38 C 1.00209(12) 0.08684(13) 0.0175(2) 0.0334(8) Uani 1 1 d .
H38 H 1.0265 0.0913 0.0695 0.040 Uiso 1 1 calc R
C39 C 1.01768(12) 0.05722(12) -0.0624(2) 0.0322(7) Uani 1 1 d .
C40 C 0.98124(12) 0.04983(11) -0.1360(2) 0.0288(7) Uani 1 1 d .
H40 H 0.9914 0.0287 -0.1901 0.035 Uiso 1 1 calc R
C41 C 0.93029(11) 0.07207(11) -0.1340(2) 0.0246(6) Uani 1 1 d .
C42 C 0.93512(14) 0.14223(14) 0.1104(2) 0.0406(8) Uani 1 1 d .
H42A H 0.9651 0.1440 0.1560 0.061 Uiso 1 1 calc R
H42B H 0.9044 0.1250 0.1417 0.061 Uiso 1 1 calc R
H42C H 0.9252 0.1786 0.0903 0.061 Uiso 1 1 calc R
C43 C 1.07305(13) 0.03345(15) -0.0673(3) 0.0490(10) Uani 1 1 d .
H43A H 1.0812 0.0235 -0.1341 0.073 Uiso 1 1 calc R
H43B H 1.0747 0.0015 -0.0263 0.073 Uiso 1 1 calc R
H43C H 1.0993 0.0598 -0.0446 0.073 Uiso 1 1 calc R
C44 C 0.89134(13) 0.06358(13) -0.2152(2) 0.0362(8) Uani 1 1 d .
H44A H 0.8592 0.0456 -0.1905 0.054 Uiso 1 1 calc R
H44B H 0.9080 0.0413 -0.2651 0.054 Uiso 1 1 calc R
H44C H 0.8814 0.0983 -0.2429 0.054 Uiso 1 1 calc R
C45 C 0.81064(12) 0.03940(12) 0.1881(2) 0.0298(7) Uani 1 1 d .
H45A H 0.8310 0.0064 0.2028 0.036 Uiso 1 1 calc R
H45B H 0.8338 0.0702 0.2050 0.036 Uiso 1 1 calc R
C46 C 0.76127(14) 0.04082(14) 0.2525(2) 0.0388(8) Uani 1 1 d .
H46A H 0.7405 0.0732 0.2386 0.058 Uiso 1 1 calc R
H46B H 0.7724 0.0411 0.3204 0.058 Uiso 1 1 calc R
H46C H 0.7392 0.0091 0.2400 0.058 Uiso 1 1 calc R

loop_
_atom_site_aniso_label
_atom_site_aniso_U_11
_atom_site_aniso_U_22
_atom_site_aniso_U_33
_atom_site_aniso_U_23
_atom_site_aniso_U_13
_atom_site_aniso_U_12
Zn1 0.02200(18) 0.02281(18) 0.02763(19) 0.00237(14) -0.00182(14) -0.00032(14)
Zn2 0.02177(18) 0.01942(17) 0.02359(17) 0.00173(13) 0.00080(14) 0.00108(14)
N1 0.0260(14) 0.0248(14) 0.0466(17) 0.0062(12) 0.0004(12) -0.0028(11)
N2 0.0232(14) 0.0275(14) 0.0542(18) 0.0091(13) -0.0010(12) -0.0032(11)
N3 0.0203(12) 0.0207(12) 0.0222(12) 0.0027(10) 0.0020(10) 0.0034(10)
N4 0.0205(12) 0.0190(12) 0.0244(13) 0.0009(10) 0.0025(10) 0.0007(10)
C1 0.0243(16) 0.0247(16) 0.0328(17) 0.0002(13) -0.0029(13) 0.0015(13)
C2 0.036(2) 0.034(2) 0.094(3) 0.028(2) -0.001(2) -0.0044(16)
C3 0.031(2) 0.040(2) 0.105(4) 0.029(2) 0.002(2) -0.0070(17)
C4 0.0295(17) 0.0199(15) 0.0382(18) 0.0074(13) -0.0011(14) -0.0003(13)
C5 0.040(2) 0.0310(18) 0.0381(19) 0.0072(15) -0.0022(15) 0.0011(15)
C6 0.047(2) 0.040(2) 0.050(2) 0.0147(18) -0.0126(18) -0.0042(17)
C7 0.036(2) 0.035(2) 0.068(3) 0.0256(19) -0.0028(19) 0.0025(16)
C8 0.047(2) 0.034(2) 0.058(2) 0.0065(17) 0.0199(19) 0.0101(17)
C9 0.044(2) 0.0285(17) 0.0382(19) 0.0033(15) 0.0006(16) 0.0046(15)
C10 0.077(3) 0.059(3) 0.042(2) -0.007(2) -0.002(2) 0.009(2)
C11 0.034(2) 0.066(3) 0.132(4) 0.048(3) 0.002(3) 0.014(2)
C12 0.087(3) 0.058(3) 0.046(2) -0.011(2) -0.010(2) 0.007(2)
C13 0.0191(15) 0.0264(16) 0.050(2) 0.0091(15) -0.0013(14) -0.0030(13)
C14 0.0212(16) 0.0407(19) 0.0358(18) 0.0109(15) 0.0021(13) -0.0052(14)
C15 0.0232(17) 0.0360(19) 0.045(2) 0.0046(15) 0.0040(14) -0.0007(14)
C16 0.0176(15) 0.0354(18) 0.048(2) 0.0130(16) -0.0029(14) -0.0049(13)
C17 0.0295(18) 0.043(2) 0.044(2) 0.0042(16) -0.0104(15) -0.0090(15)
C18 0.0256(17) 0.0383(19) 0.048(2) -0.0006(16) -0.0039(15) -0.0069(15)
C19 0.0307(19) 0.065(3) 0.039(2) 0.0075(18) 0.0027(15) 0.0064(18)
C20 0.0280(18) 0.039(2) 0.070(3) 0.0145(18) -0.0097(17) -0.0020(16)
C21 0.047(2) 0.057(3) 0.071(3) -0.019(2) -0.009(2) -0.004(2)
C22 0.0363(19) 0.043(2) 0.0345(19) 0.0058(15) -0.0034(15) 0.0001(16)
C23 0.085(3) 0.037(2) 0.048(2) -0.0006(18) 0.006(2) -0.008(2)
C24 0.0197(14) 0.0212(14) 0.0162(13) -0.0013(11) -0.0002(11) 0.0040(11)
C25 0.0313(17) 0.0206(15) 0.0349(18) 0.0113(13) 0.0086(14) 0.0064(13)
C26 0.0259(16) 0.0216(15) 0.0382(18) 0.0082(13) 0.0091(13) 0.0009(12)
C27 0.0176(14) 0.0184(14) 0.0231(14) 0.0024(11) 0.0016(11) 0.0037(11)
C28 0.0222(15) 0.0201(14) 0.0223(14) 0.0012(11) -0.0004(12) -0.0001(12)
C29 0.0260(15) 0.0223(15) 0.0213(14) -0.0004(12) 0.0052(12) 0.0002(12)
C30 0.0216(15) 0.0210(15) 0.0327(16) 0.0016(12) 0.0020(13) 0.0023(12)
C31 0.0238(15) 0.0219(15) 0.0272(16) 0.0009(12) -0.0052(12) 0.0012(12)
C32 0.0275(15) 0.0162(14) 0.0220(14) 0.0031(11) 0.0012(12) 0.0050(11)
C33 0.0275(16) 0.0302(17) 0.0265(16) -0.0021(13) -0.0034(13) 0.0018(13)
C34 0.0227(16) 0.0393(19) 0.040(2) -0.0014(15) 0.0033(14) 0.0051(14)
C35 0.0388(19) 0.0351(18) 0.0222(16) -0.0007(13) -0.0031(13) 0.0096(15)
C36 0.0187(14) 0.0188(14) 0.0242(15) 0.0035(11) 0.0018(11) 0.0016(11)
C37 0.0278(16) 0.0233(15) 0.0292(17) 0.0009(12) -0.0015(13) -0.0026(13)
C38 0.0240(16) 0.0377(19) 0.0386(19) 0.0106(15) -0.0097(14) -0.0052(14)
C39 0.0191(15) 0.0294(17) 0.048(2) 0.0120(15) 0.0065(14) 0.0027(13)
C40 0.0290(17) 0.0219(15) 0.0356(18) 0.0000(13) 0.0130(14) 0.0039(13)
C41 0.0238(15) 0.0215(15) 0.0283(16) 0.0017(12) 0.0037(12) 0.0000(12)
C42 0.043(2) 0.045(2) 0.0334(19) -0.0092(16) -0.0037(16) 0.0003(17)
C43 0.0246(18) 0.045(2) 0.077(3) 0.019(2) 0.0093(18) 0.0084(16)
C44 0.0370(19) 0.044(2) 0.0276(17) -0.0094(15) 0.0009(14) 0.0030(16)
C45 0.0299(17) 0.0278(16) 0.0316(17) 0.0025(13) -0.0024(13) 0.0028(13)
C46 0.048(2) 0.039(2) 0.0291(18) -0.0019(15) 0.0051(15) 0.0017(17)

loop_
_atom_type_symbol
_atom_type_description
_atom_type_scat_dispersion_real
_atom_type_scat_dispersion_imag
_atom_type_scat_source
C C 0.0033 0.0016 'International Tables Vol C Tables 4.2.6.8 and 6.1.1.4'
H H 0.0000 0.0000 'International Tables Vol C Tables 4.2.6.8 and 6.1.1.4'
N N 0.0061 0.0033 'International Tables Vol C Tables 4.2.6.8 and 6.1.1.4'
Zn Zn 0.2839 1.4301 'International Tables Vol C Tables 4.2.6.8 and 6.1.1.4'

loop_
_geom_angle_atom_site_label_1
_geom_angle_atom_site_label_2
_geom_angle_atom_site_label_3
_geom_angle
C22 Zn1 C1 117.81(13)
C22 Zn1 Zn2 125.94(10)
C1 Zn1 Zn2 116.15(8)
C22 Zn1 H1 112.7(8)
C1 Zn1 H1 111.4(8)
Zn2 Zn1 H1 46.4(8)
C22 Zn1 H2 117.1(8)
C1 Zn1 H2 103.0(8)
Zn2 Zn1 H2 45.3(8)
H1 Zn1 H2 91.6(12)
C45 Zn2 C24 114.08(11)
C45 Zn2 Zn1 135.40(9)
C24 Zn2 Zn1 110.45(7)
C45 Zn2 H1 119.7(8)
C24 Zn2 H1 108.7(8)
Zn1 Zn2 H1 43.5(8)
C45 Zn2 H2 120.5(8)
C24 Zn2 H2 101.9(8)
Zn1 Zn2 H2 44.8(8)
H1 Zn2 H2 88.3(11)
C1 N1 C2 111.5(3)
C1 N1 C4 126.2(3)
C2 N1 C4 122.3(3)
C1 N2 C3 111.4(3)
C1 N2 C13 124.2(3)
C3 N2 C13 124.4(3)
C24 N3 C25 112.0(2)
C24 N3 C27 126.2(2)
C25 N3 C27 121.8(2)
C24 N4 C26 112.1(2)
C24 N4 C36 126.9(2)
C26 N4 C36 120.9(2)
N1 C1 N2 103.5(3)
N1 C1 Zn1 134.3(2)
N2 C1 Zn1 122.1(2)
C3 C2 N1 106.4(3)
C3 C2 H2A 126.8
N1 C2 H2A 126.8
C2 C3 N2 107.0(3)
C2 C3 H3 126.5
N2 C3 H3 126.5
C9 C4 C5 122.8(3)
C9 C4 N1 118.6(3)
C5 C4 N1 118.6(3)
C6 C5 C4 117.7(3)
C6 C5 C10 120.9(3)
C4 C5 C10 121.4(3)
C7 C6 C5 122.2(3)
C7 C6 H6 118.9
C5 C6 H6 118.9
C6 C7 C8 118.1(3)
C6 C7 C11 121.3(4)
C8 C7 C11 120.7(4)
C7 C8 C9 122.4(3)
C7 C8 H8 118.8
C9 C8 H8 118.8
C4 C9 C8 116.8(3)
C4 C9 C12 121.9(3)
C8 C9 C12 121.3(3)
C5 C10 H10A 109.5
C5 C10 H10B 109.5
H10A C10 H10B 109.5
C5 C10 H10C 109.5
H10A C10 H10C 109.5
H10B C10 H10C 109.5
C7 C11 H11A 109.5
C7 C11 H11B 109.5
H11A C11 H11B 109.5
C7 C11 H11C 109.5
H11A C11 H11C 109.5
H11B C11 H11C 109.5
C9 C12 H12A 109.5
C9 C12 H12B 109.5
H12A C12 H12B 109.5
C9 C12 H12C 109.5
H12A C12 H12C 109.5
H12B C12 H12C 109.5
C14 C13 C18 122.5(3)
C14 C13 N2 118.7(3)
C18 C13 N2 118.8(3)
C13 C14 C15 117.5(3)
C13 C14 C19 121.2(3)
C15 C14 C19 121.3(3)
C16 C15 C14 122.2(3)
C16 C15 H15 118.9
C14 C15 H15 118.9
C15 C16 C17 118.5(3)
C15 C16 C20 120.7(3)
C17 C16 C20 120.8(3)
C16 C17 C18 121.8(3)
C16 C17 H17 119.1
C18 C17 H17 119.1
C17 C18 C13 117.5(3)
C17 C18 C21 121.4(3)
C13 C18 C21 121.1(3)
C14 C19 H19A 109.5
C14 C19 H19B 109.5
H19A C19 H19B 109.5
C14 C19 H19C 109.5
H19A C19 H19C 109.5
H19B C19 H19C 109.5
C16 C20 H20A 109.5
C16 C20 H20B 109.5
H20A C20 H20B 109.5
C16 C20 H20C 109.5
H20A C20 H20C 109.5
H20B C20 H20C 109.5
C18 C21 H21A 109.5
C18 C21 H21B 109.5
H21A C21 H21B 109.5
C18 C21 H21C 109.5
H21A C21 H21C 109.5
H21B C21 H21C 109.5
C23 C22 Zn1 116.6(2)
C23 C22 H22A 108.2
Zn1 C22 H22A 108.2
C23 C22 H22B 108.2
Zn1 C22 H22B 108.2
H22A C22 H22B 107.3
C22 C23 H23A 109.5
C22 C23 H23B 109.5
H23A C23 H23B 109.5
C22 C23 H23C 109.5
H23A C23 H23C 109.5
H23B C23 H23C 109.5
N3 C24 N4 102.7(2)
N3 C24 Zn2 125.24(19)
N4 C24 Zn2 131.72(19)
C26 C25 N3 106.9(2)
C26 C25 H25 126.6
N3 C25 H25 126.6
C25 C26 N4 106.4(2)
C25 C26 H26 126.8
N4 C26 H26 126.8
C28 C27 C32 122.5(3)
C28 C27 N3 118.4(2)
C32 C27 N3 119.0(2)
C27 C28 C29 117.7(3)
C27 C28 C33 120.5(2)
C29 C28 C33 121.7(3)
C30 C29 C28 121.9(3)
C30 C29 H29 119.1
C28 C29 H29 119.1
C29 C30 C31 118.2(3)
C29 C30 C34 121.1(3)
C31 C30 C34 120.7(3)
C32 C31 C30 122.0(3)
C32 C31 H31 119.0
C30 C31 H31 119.0
C31 C32 C27 117.7(3)
C31 C32 C35 120.7(3)
C27 C32 C35 121.6(3)
C28 C33 H33A 109.5
C28 C33 H33B 109.5
H33A C33 H33B 109.5
C28 C33 H33C 109.5
H33A C33 H33C 109.5
H33B C33 H33C 109.5
C30 C34 H34A 109.5
C30 C34 H34B 109.5
H34A C34 H34B 109.5
C30 C34 H34C 109.5
H34A C34 H34C 109.5
H34B C34 H34C 109.5
C32 C35 H35A 109.5
C32 C35 H35B 109.5
H35A C35 H35B 109.5
C32 C35 H35C 109.5
H35A C35 H35C 109.5
H35B C35 H35C 109.5
C41 C36 C37 122.4(3)
C41 C36 N4 119.1(2)
C37 C36 N4 118.3(2)
C36 C37 C38 117.6(3)
C36 C37 C42 121.2(3)
C38 C37 C42 121.2(3)
C39 C38 C37 121.7(3)
C39 C38 H38 119.1
C37 C38 H38 119.1
C40 C39 C38 118.4(3)
C40 C39 C43 121.3(3)
C38 C39 C43 120.3(3)
C39 C40 C41 122.5(3)
C39 C40 H40 118.8
C41 C40 H40 118.8
C40 C41 C36 117.4(3)
C40 C41 C44 121.5(3)
C36 C41 C44 121.1(3)
C37 C42 H42A 109.5
C37 C42 H42B 109.5
H42A C42 H42B 109.5
C37 C42 H42C 109.5
H42A C42 H42C 109.5
H42B C42 H42C 109.5
C39 C43 H43A 109.5
C39 C43 H43B 109.5
H43A C43 H43B 109.5
C39 C43 H43C 109.5
H43A C43 H43C 109.5
H43B C43 H43C 109.5
C41 C44 H44A 109.5
C41 C44 H44B 109.5
H44A C44 H44B 109.5
C41 C44 H44C 109.5
H44A C44 H44C 109.5
H44B C44 H44C 109.5
C46 C45 Zn2 115.6(2)
C46 C45 H45A 108.4
Zn2 C45 H45A 108.4
C46 C45 H45B 108.4
Zn2 C45 H45B 108.4
H45A C45 H45B 107.4
C45 C46 H46A 109.5
C45 C46 H46B 109.5
H46A C46 H46B 109.5
C45 C46 H46C 109.5
H46A C46 H46C 109.5
H46B C46 H46C 109.5

loop_
_geom_bond_atom_site_label_1
_geom_bond_atom_site_label_2
_geom_bond_distance
Zn1 C22 2.009(3)
Zn1 C1 2.084(3)
Zn1 Zn2 2.5066(5)
Zn1 H1 1.73(3)
Zn1 H2 1.77(3)
Zn2 C45 2.024(3)
Zn2 C24 2.081(3)
Zn2 H1 1.82(3)
Zn2 H2 1.78(3)
N1 C1 1.355(4)
N1 C2 1.389(4)
N1 C4 1.445(4)
N2 C1 1.360(4)
N2 C3 1.381(4)
N2 C13 1.439(4)
N3 C24 1.360(3)
N3 C25 1.381(3)
N3 C27 1.447(3)
N4 C24 1.361(3)
N4 C26 1.384(3)
N4 C36 1.440(3)
C2 C3 1.335(5)
C2 H2A 0.9500
C3 H3 0.9500
C4 C9 1.381(4)
C4 C5 1.385(4)
C5 C6 1.380(5)
C5 C10 1.509(5)
C6 C7 1.377(5)
C6 H6 0.9500
C7 C8 1.380(5)
C7 C11 1.513(5)
C8 C9 1.395(5)
C8 H8 0.9500
C9 C12 1.495(5)
C10 H10A 0.9800
C10 H10B 0.9800
C10 H10C 0.9800
C11 H11A 0.9800
C11 H11B 0.9800
C11 H11C 0.9800
C12 H12A 0.9800
C12 H12B 0.9800
C12 H12C 0.9800
C13 C14 1.388(4)
C13 C18 1.392(5)
C14 C15 1.388(4)
C14 C19 1.504(4)
C15 C16 1.381(5)
C15 H15 0.9500
C16 C17 1.385(5)
C16 C20 1.513(4)
C17 C18 1.390(5)
C17 H17 0.9500
C18 C21 1.510(5)
C19 H19A 0.9800
C19 H19B 0.9800
C19 H19C 0.9800
C20 H20A 0.9800
C20 H20B 0.9800
C20 H20C 0.9800
C21 H21A 0.9800
C21 H21B 0.9800
C21 H21C 0.9800
C22 C23 1.514(5)
C22 H22A 0.9900
C22 H22B 0.9900
C23 H23A 0.9800
C23 H23B 0.9800
C23 H23C 0.9800
C25 C26 1.333(4)
C25 H25 0.9500
C26 H26 0.9500
C27 C28 1.386(4)
C27 C32 1.391(4)
C28 C29 1.390(4)
C28 C33 1.511(4)
C29 C30 1.388(4)
C29 H29 0.9500
C30 C31 1.390(4)
C30 C34 1.507(4)
C31 C32 1.386(4)
C31 H31 0.9500
C32 C35 1.504(4)
C33 H33A 0.9800
C33 H33B 0.9800
C33 H33C 0.9800
C34 H34A 0.9800
C34 H34B 0.9800
C34 H34C 0.9800
C35 H35A 0.9800
C35 H35B 0.9800
C35 H35C 0.9800
C36 C41 1.391(4)
C36 C37 1.392(4)
C37 C38 1.394(4)
C37 C42 1.501(4)
C38 C39 1.386(4)
C38 H38 0.9500
C39 C40 1.378(4)
C39 C43 1.506(4)
C40 C41 1.387(4)
C40 H40 0.9500
C41 C44 1.501(4)
C42 H42A 0.9800
C42 H42B 0.9800
C42 H42C 0.9800
C43 H43A 0.9800
C43 H43B 0.9800
C43 H43C 0.9800
C44 H44A 0.9800
C44 H44B 0.9800
C44 H44C 0.9800
C45 C46 1.521(4)
C45 H45A 0.9900
C45 H45B 0.9900
C46 H46A 0.9800
C46 H46B 0.9800
C46 H46C 0.9800

loop_
_geom_torsion_atom_site_label_1
_geom_torsion_atom_site_label_2
_geom_torsion_atom_site_label_3
_geom_torsion_atom_site_label_4
_geom_torsion
C22 Zn1 Zn2 C45 -175.55(17)
C1 Zn1 Zn2 C45 8.00(15)
C22 Zn1 Zn2 C24 7.87(14)
C1 Zn1 Zn2 C24 -168.58(12)
C2 N1 C1 N2 0.4(4)
C4 N1 C1 N2 -179.7(3)
C2 N1 C1 Zn1 -176.7(3)
C4 N1 C1 Zn1 3.2(5)
C3 N2 C1 N1 -0.8(4)
C13 N2 C1 N1 178.8(3)
C3 N2 C1 Zn1 176.7(3)
C13 N2 C1 Zn1 -3.7(4)
C22 Zn1 C1 N1 106.0(3)
Zn2 Zn1 C1 N1 -77.3(3)
C22 Zn1 C1 N2 -70.7(3)
Zn2 Zn1 C1 N2 106.1(2)
C1 N1 C2 C3 0.2(5)
C4 N1 C2 C3 -179.8(3)
N1 C2 C3 N2 -0.7(5)
C1 N2 C3 C2 0.9(5)
C13 N2 C3 C2 -178.7(4)
C1 N1 C4 C9 -88.2(4)
C2 N1 C4 C9 91.7(4)
C1 N1 C4 C5 93.7(4)
C2 N1 C4 C5 -86.3(4)
C9 C4 C5 C6 -1.6(5)
N1 C4 C5 C6 176.4(3)
C9 C4 C5 C10 177.4(3)
N1 C4 C5 C10 -4.6(5)
C4 C5 C6 C7 0.5(5)
C10 C5 C6 C7 -178.5(3)
C5 C6 C7 C8 0.9(5)
C5 C6 C7 C11 -178.7(3)
C6 C7 C8 C9 -1.3(5)
C11 C7 C8 C9 178.3(3)
C5 C4 C9 C8 1.3(5)
N1 C4 C9 C8 -176.7(3)
C5 C4 C9 C12 -178.6(3)
N1 C4 C9 C12 3.4(5)
C7 C8 C9 C4 0.2(5)
C7 C8 C9 C12 -179.9(3)
C1 N2 C13 C14 -89.4(4)
C3 N2 C13 C14 90.2(4)
C1 N2 C13 C18 91.8(4)
C3 N2 C13 C18 -88.6(4)
C18 C13 C14 C15 0.3(5)
N2 C13 C14 C15 -178.5(3)
C18 C13 C14 C19 -178.2(3)
N2 C13 C14 C19 3.0(4)
C13 C14 C15 C16 -0.2(5)
C19 C14 C15 C16 178.3(3)
C14 C15 C16 C17 -0.5(5)
C14 C15 C16 C20 -179.9(3)
C15 C16 C17 C18 1.1(5)
C20 C16 C17 C18 -179.5(3)
C16 C17 C18 C13 -0.9(5)
C16 C17 C18 C21 -179.3(3)
C14 C13 C18 C17 0.3(5)
N2 C13 C18 C17 179.0(3)
C14 C13 C18 C21 178.6(3)
N2 C13 C18 C21 -2.6(5)
C1 Zn1 C22 C23 -68.5(3)
Zn2 Zn1 C22 C23 115.2(3)
C25 N3 C24 N4 -1.0(3)
C27 N3 C24 N4 -178.3(2)
C25 N3 C24 Zn2 172.9(2)
C27 N3 C24 Zn2 -4.4(4)
C26 N4 C24 N3 0.7(3)
C36 N4 C24 N3 176.7(2)
C26 N4 C24 Zn2 -172.6(2)
C36 N4 C24 Zn2 3.5(4)
C45 Zn2 C24 N3 -90.4(2)
Zn1 Zn2 C24 N3 87.0(2)
C45 Zn2 C24 N4 81.6(3)
Zn1 Zn2 C24 N4 -101.0(2)
C24 N3 C25 C26 0.9(3)
C27 N3 C25 C26 178.3(3)
N3 C25 C26 N4 -0.4(3)
C24 N4 C26 C25 -0.2(3)
C36 N4 C26 C25 -176.5(3)
C24 N3 C27 C28 87.2(3)
C25 N3 C27 C28 -89.8(3)
C24 N3 C27 C32 -96.9(3)
C25 N3 C27 C32 86.1(3)
C32 C27 C28 C29 -2.2(4)
N3 C27 C28 C29 173.6(2)
C32 C27 C28 C33 178.4(3)
N3 C27 C28 C33 -5.8(4)
C27 C28 C29 C30 -0.2(4)
C33 C28 C29 C30 179.2(3)
C28 C29 C30 C31 2.0(4)
C28 C29 C30 C34 -177.4(3)
C29 C30 C31 C32 -1.6(4)
C34 C30 C31 C32 177.8(3)
C30 C31 C32 C27 -0.7(4)
C30 C31 C32 C35 177.7(3)
C28 C27 C32 C31 2.6(4)
N3 C27 C32 C31 -173.2(2)
C28 C27 C32 C35 -175.7(3)
N3 C27 C32 C35 8.5(4)
C24 N4 C36 C41 90.0(3)
C26 N4 C36 C41 -94.3(3)
C24 N4 C36 C37 -95.1(3)
C26 N4 C36 C37 80.6(3)
C41 C36 C37 C38 1.6(4)
N4 C36 C37 C38 -173.2(2)
C41 C36 C37 C42 -178.2(3)
N4 C36 C37 C42 7.0(4)
C36 C37 C38 C39 0.2(4)
C42 C37 C38 C39 -180.0(3)
C37 C38 C39 C40 -1.8(5)
C37 C38 C39 C43 178.8(3)
C38 C39 C40 C41 1.7(4)
C43 C39 C40 C41 -178.9(3)
C39 C40 C41 C36 0.0(4)
C39 C40 C41 C44 179.8(3)
C37 C36 C41 C40 -1.6(4)
N4 C36 C41 C40 173.1(2)
C37 C36 C41 C44 178.5(3)
N4 C36 C41 C44 -6.8(4)
C24 Zn2 C45 C46 109.6(2)
Zn1 Zn2 C45 C46 -66.9(3)
